data_8107401
loop_
_publ_author_name
'Liu, Yi-Bin'
'Xu, Yang-Rong'
'Wang, Wen-Shui'
'Jiang, Sheng'
'Zhao, Feng-Lan'
'Meng, Qing-Guo'

_publ_section_title
;
 Crystal structure of
 E-7-fluoro-2-(4-methoxy-3-(trifluoromethyl)benzylidene)-3,4-dihydronaphthalen-1(2H)-one,
 C19H14F4O2
;
_journal_issue 2
_journal_name_full 'Zeitschrift f\"ur Kristallographie - New Crystal Structures'
_journal_page_first 223
_journal_page_last 225
_journal_paper_doi 10.1515/ncrs-2022-0562
_journal_volume 238
_journal_year 2023
_chemical_formula_moiety 'C19 H14 F4 O2'
_chemical_formula_sum 'C19 H14 F4 O2'
_chemical_formula_weight 350.30
_space_group_crystal_system triclinic
_space_group_IT_number 2
_space_group_name_Hall '-P 1'
_space_group_name_H-M_alt 'P -1'
_atom_sites_solution_hydrogens geom
_audit_creation_method SHELXL-2017/1
_cell_angle_alpha 77.941(6)
_cell_angle_beta 85.712(6)
_cell_angle_gamma 79.078(6)
_cell_formula_units_Z 2
_cell_length_a 8.3798(6)
_cell_length_b 9.2019(7)
_cell_length_c 10.4504(7)
_cell_measurement_reflns_used 2482
_cell_measurement_temperature 293(2)
_cell_measurement_theta_max 28.4530
_cell_measurement_theta_min 2.3070
_cell_volume 773.25(10)
_computing_cell_refinement 'CrysAlisPro 1.171.38.43f (Rigaku OD, 2017)'
_computing_data_collection 'CrysAlisPro 1.171.38.43f (Rigaku OD, 2017)'
_computing_data_reduction 'CrysAlisPro 1.171.38.43f (Rigaku OD, 2017)'
_computing_molecular_graphics 'Bruker SHELXTL'
_computing_publication_material 'Bruker SHELXTL'
_computing_structure_refinement 'SHELXL-2017/1 (Sheldrick, 2015)'
_computing_structure_solution 'SHELXL-2017/1 (Sheldrick, 2015)'
_diffrn_ambient_temperature 293(2)
_diffrn_measured_fraction_theta_full 1.000
_diffrn_measured_fraction_theta_max 1.000
_diffrn_measurement_device_type 'SuperNova, Dual, Cu at zero, AtlasS2'
_diffrn_measurement_method 'CCD plate'
_diffrn_radiation_type MoK\a
_diffrn_radiation_wavelength 0.71073
_diffrn_reflns_av_R_equivalents 0.0334
_diffrn_reflns_av_unetI/netI 0.0513
_diffrn_reflns_Laue_measured_fraction_full 1.000
_diffrn_reflns_Laue_measured_fraction_max 1.000
_diffrn_reflns_limit_h_max 10
_diffrn_reflns_limit_h_min -8
_diffrn_reflns_limit_k_max 11
_diffrn_reflns_limit_k_min -10
_diffrn_reflns_limit_l_max 12
_diffrn_reflns_limit_l_min -12
_diffrn_reflns_number 5133
_diffrn_reflns_point_group_measured_fraction_full 1.000
_diffrn_reflns_point_group_measured_fraction_max 1.000
_diffrn_reflns_theta_full 25.242
_diffrn_reflns_theta_max 25.498
_diffrn_reflns_theta_min 1.994
_diffrn_source 'micro-focus sealed X-ray tube'
_exptl_absorpt_coefficient_mu 0.129
_exptl_absorpt_correction_T_max 1.00000
_exptl_absorpt_correction_T_min 0.83199
_exptl_absorpt_correction_type multi-scan
_exptl_absorpt_process_details
;
CrysAlisPro 1.171.38.43f (Rigaku Oxford Diffraction, 2015)
Empirical absorption correction using spherical harmonics,
 implemented in SCALE3 ABSPACK scaling algorithm.
;
_exptl_crystal_colour colourless
_exptl_crystal_density_diffrn 1.505
_exptl_crystal_description block
_exptl_crystal_F_000 360
_exptl_crystal_size_max 0.140
_exptl_crystal_size_mid 0.130
_exptl_crystal_size_min 0.120
_refine_diff_density_max 0.206
_refine_diff_density_min -0.293
_refine_diff_density_rms 0.054
_refine_ls_extinction_coef .
_refine_ls_extinction_method none
_refine_ls_goodness_of_fit_ref 1.040
_refine_ls_hydrogen_treatment constr
_refine_ls_matrix_type full
_refine_ls_number_parameters 227
_refine_ls_number_reflns 2883
_refine_ls_number_restraints 0
_refine_ls_restrained_S_all 1.040
_refine_ls_R_factor_all 0.0577
_refine_ls_R_factor_gt 0.0458
_refine_ls_shift/su_max 0.000
_refine_ls_shift/su_mean 0.000
_refine_ls_structure_factor_coef Fsqd
_refine_ls_weighting_details 'w=1/[\s^2^(Fo^2^)+(0.0527P)^2^+0.0587P] where P=(Fo^2^+2Fc^2^)/3'
_refine_ls_weighting_scheme calc
_refine_ls_wR_factor_gt 0.1054
_refine_ls_wR_factor_ref 0.1165
_reflns_Friedel_coverage 0.000
_reflns_Friedel_fraction_full .
_reflns_Friedel_fraction_max .
_reflns_number_gt 2295
_reflns_number_total 2883
_reflns_threshold_expression 'I > 2\s(I)'
_cod_data_source_file suppl_j_ncrs-2022-0562_suppl.cif
_cod_data_source_block XF-1-8
_cod_database_code 8107401
_shelx_shelxl_version_number 2017/1
_shelx_space_group_comment
;
The symmetry employed for this shelxl refinement is uniquely defined
by the following loop, which should always be used as a source of
symmetry information in preference to the above space-group names.
They are only intended as comments.
;
_shelx_estimated_absorpt_t_min 0.982
_shelx_estimated_absorpt_t_max 0.985

loop_
_space_group_symop_operation_xyz
'x, y, z'
'-x, -y, -z'

loop_
_atom_site_label
_atom_site_type_symbol
_atom_site_fract_x
_atom_site_fract_y
_atom_site_fract_z
_atom_site_U_iso_or_equiv
_atom_site_adp_type
_atom_site_occupancy
_atom_site_site_symmetry_order
_atom_site_calc_flag
_atom_site_refinement_flags_posn
_atom_site_refinement_flags_adp
_atom_site_refinement_flags_occupancy
_atom_site_disorder_assembly
_atom_site_disorder_group
C1 C 0.1799(2) 0.71520(19) 0.54160(17) 0.0236(4) Uani 1 1 d . . . . .
C2 C 0.2767(2) 0.66612(18) 0.42792(17) 0.0232(4) Uani 1 1 d . . . . .
C3 C 0.4107(2) 0.75193(19) 0.37178(17) 0.0250(4) Uani 1 1 d . . . . .
H3A H 0.448956 0.726761 0.287832 0.030 Uiso 1 1 calc R U . . .
H3B H 0.501186 0.722321 0.429965 0.030 Uiso 1 1 calc R U . . .
C4 C 0.3504(2) 0.92302(19) 0.35392(17) 0.0265(4) Uani 1 1 d . . . . .
H4A H 0.442375 0.974487 0.329762 0.032 Uiso 1 1 calc R U . . .
H4B H 0.275737 0.955141 0.282688 0.032 Uiso 1 1 calc R U . . .
C5 C 0.2627(2) 1.11316(19) 0.49984(18) 0.0281(4) Uani 1 1 d . . . . .
H5 H 0.316336 1.180502 0.441458 0.034 Uiso 1 1 calc R U . . .
C6 C 0.1812(2) 1.1580(2) 0.60875(19) 0.0304(4) Uani 1 1 d . . . . .
H6 H 0.179257 1.254379 0.623963 0.036 Uiso 1 1 calc R U . . .
C7 C 0.1029(2) 1.0566(2) 0.69437(18) 0.0288(4) Uani 1 1 d . . . . .
C8 C 0.1018(2) 0.9142(2) 0.67446(18) 0.0268(4) Uani 1 1 d . . . . .
H8 H 0.046577 0.848716 0.733359 0.032 Uiso 1 1 calc R U . . .
C9 C 0.1846(2) 0.86908(18) 0.56486(16) 0.0226(4) Uani 1 1 d . . . . .
C10 C 0.2665(2) 0.96876(19) 0.47514(17) 0.0232(4) Uani 1 1 d . . . . .
C11 C 0.2350(2) 0.55238(19) 0.38274(17) 0.0246(4) Uani 1 1 d . . . . .
H11 H 0.142170 0.518023 0.422143 0.030 Uiso 1 1 calc R U . . .
C12 C 0.3159(2) 0.47545(18) 0.27996(17) 0.0239(4) Uani 1 1 d . . . . .
C13 C 0.2232(2) 0.42274(18) 0.19880(17) 0.0263(4) Uani 1 1 d . . . . .
H13 H 0.110562 0.439204 0.210267 0.032 Uiso 1 1 calc R U . . .
C14 C 0.2951(2) 0.34704(18) 0.10235(17) 0.0255(4) Uani 1 1 d . . . . .
C15 C 0.4663(2) 0.31625(18) 0.08632(17) 0.0255(4) Uani 1 1 d . . . . .
C16 C 0.5598(2) 0.36569(18) 0.16784(17) 0.0263(4) Uani 1 1 d . . . . .
H16 H 0.672644 0.345677 0.159092 0.032 Uiso 1 1 calc R U . . .
C17 C 0.4851(2) 0.44432(18) 0.26157(17) 0.0249(4) Uani 1 1 d . . . . .
H17 H 0.549463 0.477673 0.314208 0.030 Uiso 1 1 calc R U . . .
C18 C 0.1932(2) 0.2952(2) 0.01478(19) 0.0326(5) Uani 1 1 d . . . . .
C19 C 0.7015(2) 0.1987(2) -0.02040(19) 0.0357(5) Uani 1 1 d . . . . .
H19A H 0.748516 0.288537 -0.040339 0.054 Uiso 1 1 calc R U . . .
H19B H 0.730044 0.142993 -0.089386 0.054 Uiso 1 1 calc R U . . .
H19C H 0.742119 0.137356 0.060604 0.054 Uiso 1 1 calc R U . . .
F1 F 0.02173(14) 1.10027(12) 0.80187(11) 0.0402(3) Uani 1 1 d . . . . .
F2 F 0.03357(14) 0.33078(13) 0.04423(11) 0.0433(3) Uani 1 1 d . . . . .
F3 F 0.22496(17) 0.14519(12) 0.02381(12) 0.0514(4) Uani 1 1 d . . . . .
F4 F 0.21277(15) 0.35684(13) -0.11192(10) 0.0426(3) Uani 1 1 d . . . . .
O1 O 0.09904(16) 0.63236(14) 0.61598(12) 0.0332(3) Uani 1 1 d . . . . .
O2 O 0.52819(16) 0.23916(14) -0.00859(13) 0.0332(3) Uani 1 1 d . . . . .

loop_
_atom_site_aniso_label
_atom_site_aniso_U_11
_atom_site_aniso_U_22
_atom_site_aniso_U_33
_atom_site_aniso_U_23
_atom_site_aniso_U_13
_atom_site_aniso_U_12
C1 0.0196(9) 0.0239(9) 0.0260(10) 0.0003(7) -0.0055(7) -0.0049(7)
C2 0.0214(9) 0.0226(8) 0.0239(9) -0.0012(7) -0.0046(7) -0.0024(7)
C3 0.0233(10) 0.0289(9) 0.0235(9) -0.0046(7) -0.0016(8) -0.0066(8)
C4 0.0273(10) 0.0273(9) 0.0259(10) -0.0022(8) -0.0040(8) -0.0094(8)
C5 0.0272(10) 0.0249(9) 0.0328(10) -0.0025(8) -0.0066(8) -0.0077(8)
C6 0.0280(11) 0.0284(9) 0.0378(11) -0.0111(8) -0.0100(9) -0.0045(8)
C7 0.0205(10) 0.0390(11) 0.0280(10) -0.0136(8) -0.0053(8) 0.0011(8)
C8 0.0206(9) 0.0306(10) 0.0282(10) -0.0021(8) -0.0057(8) -0.0043(8)
C9 0.0188(9) 0.0267(9) 0.0215(9) -0.0037(7) -0.0059(7) -0.0015(7)
C10 0.0180(9) 0.0282(9) 0.0234(9) -0.0032(7) -0.0066(7) -0.0039(7)
C11 0.0209(9) 0.0255(9) 0.0266(9) -0.0007(7) -0.0024(7) -0.0066(7)
C12 0.0272(10) 0.0189(8) 0.0246(9) -0.0003(7) -0.0021(8) -0.0056(7)
C13 0.0246(10) 0.0257(9) 0.0280(10) 0.0018(8) -0.0047(8) -0.0093(8)
C14 0.0329(11) 0.0197(8) 0.0242(10) -0.0016(7) -0.0036(8) -0.0075(8)
C15 0.0320(11) 0.0204(8) 0.0226(9) -0.0031(7) -0.0019(8) -0.0023(8)
C16 0.0253(10) 0.0226(9) 0.0289(10) -0.0023(7) -0.0049(8) -0.0008(8)
C17 0.0280(10) 0.0229(8) 0.0242(9) -0.0033(7) -0.0081(8) -0.0043(8)
C18 0.0379(12) 0.0296(10) 0.0325(11) -0.0050(8) -0.0058(9) -0.0115(9)
C19 0.0374(12) 0.0349(10) 0.0325(11) -0.0104(9) -0.0050(9) 0.0048(9)
F1 0.0372(7) 0.0482(7) 0.0393(7) -0.0226(5) 0.0025(5) -0.0039(5)
F2 0.0360(7) 0.0574(8) 0.0441(7) -0.0147(6) -0.0061(5) -0.0202(6)
F3 0.0701(9) 0.0307(6) 0.0608(9) -0.0125(6) -0.0231(7) -0.0160(6)
F4 0.0498(8) 0.0554(7) 0.0271(6) -0.0053(5) -0.0087(5) -0.0208(6)
O1 0.0357(8) 0.0322(7) 0.0326(8) -0.0047(6) 0.0057(6) -0.0131(6)
O2 0.0351(8) 0.0336(7) 0.0324(7) -0.0131(6) -0.0036(6) -0.0020(6)

loop_
_atom_type_symbol
_atom_type_description
_atom_type_scat_dispersion_real
_atom_type_scat_dispersion_imag
_atom_type_scat_source
C C 0.0033 0.0016 'International Tables Vol C Tables 4.2.6.8 and 6.1.1.4'
H H 0.0000 0.0000 'International Tables Vol C Tables 4.2.6.8 and 6.1.1.4'
O O 0.0106 0.0060 'International Tables Vol C Tables 4.2.6.8 and 6.1.1.4'
F F 0.0171 0.0103 'International Tables Vol C Tables 4.2.6.8 and 6.1.1.4'

loop_
_geom_angle_atom_site_label_1
_geom_angle_atom_site_label_2
_geom_angle_atom_site_label_3
_geom_angle
_geom_angle_site_symmetry_1
_geom_angle_site_symmetry_3
O1 C1 C2 121.80(15) . .
O1 C1 C9 120.16(17) . .
C2 C1 C9 118.04(14) . .
C11 C2 C1 117.54(15) . .
C11 C2 C3 125.96(16) . .
C1 C2 C3 116.49(14) . .
C2 C3 C4 110.96(15) . .
C2 C3 H3A 109.4 . .
C4 C3 H3A 109.4 . .
C2 C3 H3B 109.4 . .
C4 C3 H3B 109.4 . .
H3A C3 H3B 108.0 . .
C10 C4 C3 112.80(14) . .
C10 C4 H4A 109.0 . .
C3 C4 H4A 109.0 . .
C10 C4 H4B 109.0 . .
C3 C4 H4B 109.0 . .
H4A C4 H4B 107.8 . .
C6 C5 C10 121.58(16) . .
C6 C5 H5 119.2 . .
C10 C5 H5 119.2 . .
C7 C6 C5 118.40(16) . .
C7 C6 H6 120.8 . .
C5 C6 H6 120.8 . .
F1 C7 C8 118.85(16) . .
F1 C7 C6 118.73(16) . .
C8 C7 C6 122.42(18) . .
C7 C8 C9 119.06(16) . .
C7 C8 H8 120.5 . .
C9 C8 H8 120.5 . .
C8 C9 C10 120.42(16) . .
C8 C9 C1 118.97(15) . .
C10 C9 C1 120.58(16) . .
C5 C10 C9 118.12(17) . .
C5 C10 C4 121.14(15) . .
C9 C10 C4 120.71(15) . .
C2 C11 C12 128.74(16) . .
C2 C11 H11 115.6 . .
C12 C11 H11 115.6 . .
C17 C12 C13 117.14(17) . .
C17 C12 C11 122.92(15) . .
C13 C12 C11 119.87(16) . .
C14 C13 C12 121.66(17) . .
C14 C13 H13 119.2 . .
C12 C13 H13 119.2 . .
C13 C14 C15 120.05(16) . .
C13 C14 C18 120.63(17) . .
C15 C14 C18 119.31(17) . .
O2 C15 C16 124.46(17) . .
O2 C15 C14 116.74(15) . .
C16 C15 C14 118.80(17) . .
C17 C16 C15 120.15(17) . .
C17 C16 H16 119.9 . .
C15 C16 H16 119.9 . .
C16 C17 C12 122.16(16) . .
C16 C17 H17 118.9 . .
C12 C17 H17 118.9 . .
F4 C18 F3 106.53(15) . .
F4 C18 F2 105.89(15) . .
F3 C18 F2 106.03(14) . .
F4 C18 C14 113.26(14) . .
F3 C18 C14 112.68(15) . .
F2 C18 C14 111.90(16) . .
O2 C19 H19A 109.5 . .
O2 C19 H19B 109.5 . .
H19A C19 H19B 109.5 . .
O2 C19 H19C 109.5 . .
H19A C19 H19C 109.5 . .
H19B C19 H19C 109.5 . .
C15 O2 C19 117.35(14) . .

loop_
_geom_bond_atom_site_label_1
_geom_bond_atom_site_label_2
_geom_bond_distance
_geom_bond_site_symmetry_2
C1 O1 1.230(2) .
C1 C2 1.488(3) .
C1 C9 1.494(2) .
C2 C11 1.346(2) .
C2 C3 1.507(2) .
C3 C4 1.536(2) .
C3 H3A 0.9700 .
C3 H3B 0.9700 .
C4 C10 1.501(2) .
C4 H4A 0.9700 .
C4 H4B 0.9700 .
C5 C6 1.380(3) .
C5 C10 1.400(2) .
C5 H5 0.9300 .
C6 C7 1.378(3) .
C6 H6 0.9300 .
C7 F1 1.363(2) .
C7 C8 1.370(3) .
C8 C9 1.392(3) .
C8 H8 0.9300 .
C9 C10 1.405(2) .
C11 C12 1.463(2) .
C11 H11 0.9300 .
C12 C17 1.400(3) .
C12 C13 1.404(2) .
C13 C14 1.381(3) .
C13 H13 0.9300 .
C14 C15 1.413(3) .
C14 C18 1.499(2) .
C15 O2 1.354(2) .
C15 C16 1.394(2) .
C16 C17 1.381(2) .
C16 H16 0.9300 .
C17 H17 0.9300 .
C18 F4 1.338(2) .
C18 F3 1.340(2) .
C18 F2 1.344(2) .
C19 O2 1.432(2) .
C19 H19A 0.9600 .
C19 H19B 0.9600 .
C19 H19C 0.9600 .

loop_
_geom_hbond_atom_site_label_D
_geom_hbond_atom_site_label_H
_geom_hbond_atom_site_label_A
_geom_hbond_distance_DH
_geom_hbond_distance_HA
_geom_hbond_distance_DA
_geom_hbond_angle_DHA
_geom_hbond_site_symmetry_A
_geom_hbond_publ_flag
C19 H19B F3 0.96 2.56 3.114(2) 117.0 2_655 yes
C19 H19B F1 0.96 2.61 3.241(2) 123.4 1_644 yes

loop_
_geom_torsion_atom_site_label_1
_geom_torsion_atom_site_label_2
_geom_torsion_atom_site_label_3
_geom_torsion_atom_site_label_4
_geom_torsion
_geom_torsion_site_symmetry_1
_geom_torsion_site_symmetry_2
_geom_torsion_site_symmetry_3
_geom_torsion_site_symmetry_4
O1 C1 C2 C11 21.0(2) . . . .
C9 C1 C2 C11 -159.74(16) . . . .
O1 C1 C2 C3 -160.48(16) . . . .
C9 C1 C2 C3 18.8(2) . . . .
C11 C2 C3 C4 132.00(18) . . . .
C1 C2 C3 C4 -46.38(19) . . . .
C2 C3 C4 C10 50.64(19) . . . .
C10 C5 C6 C7 0.2(3) . . . .
C5 C6 C7 F1 -179.75(15) . . . .
C5 C6 C7 C8 -0.7(3) . . . .
F1 C7 C8 C9 -179.98(15) . . . .
C6 C7 C8 C9 0.9(3) . . . .
C7 C8 C9 C10 -0.8(3) . . . .
C7 C8 C9 C1 -178.51(16) . . . .
O1 C1 C9 C8 2.6(2) . . . .
C2 C1 C9 C8 -176.69(15) . . . .
O1 C1 C9 C10 -175.18(16) . . . .
C2 C1 C9 C10 5.6(2) . . . .
C6 C5 C10 C9 -0.1(3) . . . .
C6 C5 C10 C4 177.81(16) . . . .
C8 C9 C10 C5 0.3(2) . . . .
C1 C9 C10 C5 178.05(15) . . . .
C8 C9 C10 C4 -177.55(15) . . . .
C1 C9 C10 C4 0.2(2) . . . .
C3 C4 C10 C5 153.38(16) . . . .
C3 C4 C10 C9 -28.8(2) . . . .
C1 C2 C11 C12 -175.05(16) . . . .
C3 C2 C11 C12 6.6(3) . . . .
C2 C11 C12 C17 37.2(3) . . . .
C2 C11 C12 C13 -146.06(18) . . . .
C17 C12 C13 C14 -1.8(2) . . . .
C11 C12 C13 C14 -178.73(14) . . . .
C12 C13 C14 C15 2.2(2) . . . .
C12 C13 C14 C18 -178.48(14) . . . .
C13 C14 C15 O2 178.79(14) . . . .
C18 C14 C15 O2 -0.5(2) . . . .
C13 C14 C15 C16 -1.0(2) . . . .
C18 C14 C15 C16 179.65(15) . . . .
O2 C15 C16 C17 179.69(15) . . . .
C14 C15 C16 C17 -0.5(2) . . . .
C15 C16 C17 C12 0.9(2) . . . .
C13 C12 C17 C16 0.2(2) . . . .
C11 C12 C17 C16 177.06(15) . . . .
C13 C14 C18 F4 119.12(18) . . . .
C15 C14 C18 F4 -61.6(2) . . . .
C13 C14 C18 F3 -119.86(18) . . . .
C15 C14 C18 F3 59.5(2) . . . .
C13 C14 C18 F2 -0.5(2) . . . .
C15 C14 C18 F2 178.84(14) . . . .
C16 C15 O2 C19 3.7(2) . . . .
C14 C15 O2 C19 -176.08(14) . . . .
